data_7248491
loop_
_publ_author_name
'Paska, Bart\/lomiej'
'Cichowicz, Grzegorz'
'Rzepi\'nski, Patryk'
'Cyra\'nski, Micha\/l Ksawery'
'Dobrzycki, \/Lukasz'
'Boese, Roland'

_publ_section_title
;
 Structural chemistry of decalins and perfluorodecalins
;
_journal_issue 19
_journal_name_full CrystEngComm
_journal_page_first 2474
_journal_page_last 2490
_journal_paper_doi 10.1039/D3CE01117H
_journal_volume 26
_journal_year 2024
_chemical_formula_sum 'C10 H18'
_chemical_formula_weight 138.24
_chemical_melting_point 229
_chemical_name_systematic 'cis-Decalin (HT form refined in monoclinic SG)'
_space_group_crystal_system monoclinic
_space_group_IT_number 15
_space_group_name_Hall '-I 2ya'
_space_group_name_H-M_alt 'I 1 2/a 1'
_atom_sites_solution_hydrogens geom
_audit_update_record
;
2023-11-05 deposited with the CCDC.	2024-02-21 downloaded from the CCDC.
;
_cell_angle_alpha 90
_cell_angle_beta 101.8375(12)
_cell_angle_gamma 90
_cell_formula_units_Z 8
_cell_length_a 11.9701(5)
_cell_length_b 8.2817(4)
_cell_length_c 18.2789(9)
_cell_measurement_reflns_used 4381
_cell_measurement_temperature 200.(2)
_cell_measurement_theta_max 25.3411
_cell_measurement_theta_min 2.7103
_cell_volume 1773.50(14)
_computing_cell_refinement 'SAINT V8.34A (Bruker AXS Inc., 2013)'
_computing_data_collection 'APEX2 V2014 (Bruker AXS Inc., 2014)'
_computing_data_reduction 'SAINT V8.34A (Bruker AXS Inc., 2013)'
_computing_publication_material 'APEX2 V2014 (Bruker AXS Inc., 2014)'
_computing_structure_refinement 'SHELXL-2014/7 (Sheldrick, 2014)'
_computing_structure_solution 'SHELXS-2014 (Sheldrick, 2014)'
_diffrn_ambient_temperature 200.(2)
_diffrn_detector_area_resol_mean 10.4167
_diffrn_measured_fraction_theta_full 0.986
_diffrn_measured_fraction_theta_max 0.986
_diffrn_measurement_device_type 'Bruker D8 VENTURE'
_diffrn_measurement_method '/p scans'
_diffrn_radiation_monochromator TRIUMPH
_diffrn_radiation_type MoK\a
_diffrn_radiation_wavelength 0.71073
_diffrn_reflns_av_R_equivalents 0.0199
_diffrn_reflns_av_unetI/netI 0.0088
_diffrn_reflns_limit_h_max 14
_diffrn_reflns_limit_h_min -14
_diffrn_reflns_limit_k_max 9
_diffrn_reflns_limit_k_min -9
_diffrn_reflns_limit_l_max 21
_diffrn_reflns_limit_l_min -21
_diffrn_reflns_number 10486
_diffrn_reflns_theta_full 25.05
_diffrn_reflns_theta_max 25.05
_diffrn_reflns_theta_min 2.28
_diffrn_source 'fine focus sealed tube'
_exptl_absorpt_coefficient_mu 0.057
_exptl_absorpt_correction_T_max 0.98
_exptl_absorpt_correction_T_min 0.92
_exptl_absorpt_correction_type multi-scan
_exptl_absorpt_process_details 'SADABS V2014/5 (Bruker AXS Inc.)'
_exptl_crystal_colour colourless
_exptl_crystal_density_diffrn 1.036
_exptl_crystal_density_method 'not measured'
_exptl_crystal_description cylindrical
_exptl_crystal_F_000 624
_exptl_crystal_recrystallization_method 'From the Melt'
_exptl_crystal_size_max 0.600
_exptl_crystal_size_mid 0.400
_exptl_crystal_size_min 0.400
_refine_diff_density_max 0.115
_refine_diff_density_min -0.103
_refine_ls_extinction_coef 0.0029(9)
_refine_ls_extinction_method 'SHELXL-2014/7 (Sheldrick 2014'
_refine_ls_goodness_of_fit_ref 1.087
_refine_ls_hydrogen_treatment constr
_refine_ls_matrix_type full
_refine_ls_number_parameters 133
_refine_ls_number_reflns 1554
_refine_ls_number_restraints 25
_refine_ls_restrained_S_all 1.084
_refine_ls_R_factor_all 0.0557
_refine_ls_R_factor_gt 0.0457
_refine_ls_shift/su_max 0.000
_refine_ls_shift/su_mean 0.000
_refine_ls_structure_factor_coef Fsqd
_refine_ls_weighting_details 'w=1/[\s^2^(Fo^2^)+(0.0446P)^2^+0.6692P] where P=(Fo^2^+2Fc^2^)/3'
_refine_ls_weighting_scheme calc
_refine_ls_wR_factor_gt 0.1100
_refine_ls_wR_factor_ref 0.1195
_reflns_number_gt 1290
_reflns_number_total 1554
_reflns_threshold_expression 'I > 2\s(I)'
_cod_data_source_file d3ce01117h2.cif
_cod_data_source_block c_Dec_k180K_200K_hu_mI
_cod_depositor_comments 'Adding full bibliography for 7248441--7248493.cif.'
_cod_database_code 7248491

loop_
_space_group_symop_operation_xyz
'x, y, z'
'-x+1/2, y, -z'
'x+1/2, y+1/2, z+1/2'
'-x+1, y+1/2, -z+1/2'
'-x, -y, -z'
'x-1/2, -y, z'
'-x+1/2, -y+1/2, -z+1/2'
'x, -y+1/2, z+1/2'

loop_
_atom_site_type_symbol
_atom_site_label
_atom_site_fract_x
_atom_site_fract_y
_atom_site_fract_z
_atom_site_U_iso_or_equiv
_atom_site_adp_type
_atom_site_calc_flag
_atom_site_refinement_flags_adp
_atom_site_refinement_flags_occupancy
_atom_site_refinement_flags_posn
_atom_site_occupancy
_atom_site_disorder_assembly
_atom_site_disorder_group
C C1 0.65201(12) 0.37497(19) 0.57920(8) 0.0455(4) Uani d . P D 0.845(2) A 1
H H1 0.6389 0.3564 0.524 0.055 Uiso calc U P R 0.845(2) A 1
C C2 0.73471(14) 0.2451(3) 0.61621(10) 0.0610(5) Uani d . P D 0.845(2) A 1
H H2A 0.7523 0.2626 0.671 0.073 Uiso calc U P R 0.845(2) A 1
H H2B 0.8069 0.2542 0.5981 0.073 Uiso calc U P R 0.845(2) A 1
C C3 0.6856(2) 0.0757(3) 0.59954(17) 0.0793(7) Uani d . P D 0.845(2) A 1
H H3A 0.6751 0.054 0.5453 0.095 Uiso calc U P R 0.845(2) A 1
H H3B 0.7402 -0.0047 0.6264 0.095 Uiso calc U P R 0.845(2) A 1
C C4 0.5718(2) 0.0580(3) 0.62335(18) 0.0746(7) Uani d . P D 0.845(2) A 1
H H4A 0.5836 0.0664 0.6784 0.089 Uiso calc U P R 0.845(2) A 1
H H4B 0.5392 -0.0498 0.6084 0.089 Uiso calc U P R 0.845(2) A 1
C C5 0.48868(15) 0.1882(2) 0.58737(13) 0.0601(5) Uani d . P D 0.845(2) A 1
H H5A 0.4176 0.1788 0.6068 0.072 Uiso calc U P R 0.845(2) A 1
H H5B 0.4689 0.1692 0.5328 0.072 Uiso calc U P R 0.845(2) A 1
C C6 0.53534(11) 0.35959(18) 0.60157(8) 0.0443(4) Uani d . P D 0.845(2) A 1
H H6 0.4814 0.433 0.568 0.053 Uiso calc U P R 0.845(2) A 1
C C7 0.53998(14) 0.4164(2) 0.68148(11) 0.0524(5) Uani d . P D 0.845(2) A 1
H H7A 0.4624 0.4116 0.6924 0.063 Uiso calc U P R 0.845(2) A 1
H H7B 0.5897 0.3429 0.7166 0.063 Uiso calc U P R 0.845(2) A 1
C C8 0.58546(15) 0.5879(3) 0.69354(13) 0.0631(5) Uani d . P D 0.845(2) A 1
H H8A 0.5915 0.6184 0.7466 0.076 Uiso calc U P R 0.845(2) A 1
H H8B 0.5314 0.6631 0.6624 0.076 Uiso calc U P R 0.845(2) A 1
C C9 0.70221(15) 0.6032(2) 0.67316(12) 0.0628(5) Uani d . P D 0.845(2) A 1
H H9A 0.7271 0.7173 0.678 0.075 Uiso calc U P R 0.845(2) A 1
H H9B 0.7585 0.5381 0.7084 0.075 Uiso calc U P R 0.845(2) A 1
C C10 0.69888(15) 0.5458(3) 0.59361(9) 0.0553(5) Uani d . P D 0.845(2) A 1
H H10A 0.7771 0.5495 0.5837 0.066 Uiso calc U P R 0.845(2) A 1
H H10B 0.6509 0.6207 0.5583 0.066 Uiso calc U P R 0.845(2) A 1
C C1B 0.5985(6) 0.3031(9) 0.6787(4) 0.043(2) Uiso d . P D 0.155(2) A 2
H H1B 0.6092 0.2258 0.7216 0.051 Uiso calc U P R 0.155(2) A 2
C C2B 0.5073(9) 0.2360(13) 0.6167(6) 0.054(3) Uiso d . P D 0.155(2) A 2
H H2B1 0.4343 0.2273 0.6339 0.065 Uiso calc U P R 0.155(2) A 2
H H2B2 0.4957 0.3097 0.5731 0.065 Uiso calc U P R 0.155(2) A 2
C C3B 0.5423(10) 0.0742(16) 0.5946(6) 0.056(4) Uiso d . P D 0.155(2) A 2
H H3B1 0.4807 0.0283 0.5556 0.067 Uiso calc U P R 0.155(2) A 2
H H3B2 0.5542 0.0012 0.6384 0.067 Uiso calc U P R 0.155(2) A 2
C C4B 0.6525(9) 0.0848(16) 0.5645(6) 0.064(4) Uiso d . P D 0.155(2) A 2
H H4B1 0.6749 -0.0242 0.5506 0.076 Uiso calc U P R 0.155(2) A 2
H H4B2 0.64 0.1537 0.5193 0.076 Uiso calc U P R 0.155(2) A 2
C C5B 0.7451(9) 0.1548(14) 0.6232(6) 0.057(3) Uiso d . P D 0.155(2) A 2
H H5B1 0.8143 0.1687 0.6021 0.068 Uiso calc U P R 0.155(2) A 2
H H5B2 0.7637 0.0776 0.6653 0.068 Uiso calc U P R 0.155(2) A 2
C C6B 0.7137(6) 0.3182(9) 0.6533(5) 0.045(2) Uiso d . P D 0.155(2) A 2
H H6B 0.7739 0.3462 0.6981 0.054 Uiso calc U P R 0.155(2) A 2
C C7B 0.7089(9) 0.4515(12) 0.5972(5) 0.047(2) Uiso d . P D 0.155(2) A 2
H H7B1 0.6508 0.4249 0.552 0.056 Uiso calc U P R 0.155(2) A 2
H H7B2 0.7837 0.4603 0.5824 0.056 Uiso calc U P R 0.155(2) A 2
C C8B 0.6793(8) 0.6127(12) 0.6284(7) 0.055(3) Uiso d . P D 0.155(2) A 2
H H8B1 0.6767 0.6975 0.5899 0.066 Uiso calc U P R 0.155(2) A 2
H H8B2 0.7395 0.6423 0.6721 0.066 Uiso calc U P R 0.155(2) A 2
C C9B 0.5643(8) 0.6048(12) 0.6520(6) 0.060(3) Uiso d . P D 0.155(2) A 2
H H9B1 0.5494 0.7077 0.6758 0.072 Uiso calc U P R 0.155(2) A 2
H H9B2 0.5025 0.5872 0.6076 0.072 Uiso calc U P R 0.155(2) A 2
C C10B 0.5676(10) 0.4668(13) 0.7066(6) 0.057(3) Uiso d . P D 0.155(2) A 2
H H10C 0.4917 0.4581 0.7199 0.068 Uiso calc U P R 0.155(2) A 2
H H10D 0.6235 0.4935 0.7528 0.068 Uiso calc U P R 0.155(2) A 2

loop_
_atom_site_aniso_label
_atom_site_aniso_U_11
_atom_site_aniso_U_22
_atom_site_aniso_U_33
_atom_site_aniso_U_12
_atom_site_aniso_U_13
_atom_site_aniso_U_23
C1 0.0442(8) 0.0584(10) 0.0351(7) -0.0050(7) 0.0111(6) 0.0000(6)
C2 0.0436(9) 0.0795(14) 0.0644(12) 0.0113(9) 0.0215(8) 0.0069(10)
C3 0.0790(16) 0.0640(13) 0.103(2) 0.0254(12) 0.0377(15) 0.0134(14)
C4 0.0829(16) 0.0520(11) 0.0954(19) 0.0045(10) 0.0338(15) 0.0168(12)
C5 0.0501(10) 0.0604(12) 0.0721(13) -0.0106(9) 0.0181(9) -0.0007(10)
C6 0.0348(7) 0.0499(9) 0.0473(8) 0.0012(6) 0.0059(6) 0.0069(6)
C7 0.0352(8) 0.0693(12) 0.0568(11) 0.0001(8) 0.0189(7) 0.0009(9)
C8 0.0561(10) 0.0711(13) 0.0661(13) -0.0017(9) 0.0218(9) -0.0157(10)
C9 0.0548(10) 0.0735(12) 0.0614(13) -0.0172(8) 0.0150(9) -0.0155(9)
C10 0.0496(9) 0.0675(13) 0.0514(10) -0.0136(9) 0.0167(7) 0.0021(9)

loop_
_atom_type_symbol
_atom_type_description
_atom_type_scat_dispersion_real
_atom_type_scat_dispersion_imag
_atom_type_scat_source
C C 0.0033 0.0016 'International Tables Vol C Tables 4.2.6.8 and 6.1.1.4'
H H 0.0000 0.0000 'International Tables Vol C Tables 4.2.6.8 and 6.1.1.4'

loop_
_geom_angle_atom_site_label_1
_geom_angle_atom_site_label_2
_geom_angle_atom_site_label_3
_geom_angle_site_symmetry_1
_geom_angle_site_symmetry_3
_geom_angle
_geom_angle_publ_flag
C2 C1 C10 . . 113.33(15) ?
C2 C1 C6 . . 111.47(12) ?
C10 C1 C6 . . 110.65(13) ?
C2 C1 H1 . . 107.0 ?
C10 C1 H1 . . 107.0 ?
C6 C1 H1 . . 107.0 ?
C1 C2 C3 . . 111.82(16) ?
C1 C2 H2A . . 109.3 ?
C3 C2 H2A . . 109.3 ?
C1 C2 H2B . . 109.3 ?
C3 C2 H2B . . 109.3 ?
H2A C2 H2B . . 107.9 ?
C4 C3 C2 . . 111.25(17) ?
C4 C3 H3A . . 109.4 ?
C2 C3 H3A . . 109.4 ?
C4 C3 H3B . . 109.4 ?
C2 C3 H3B . . 109.4 ?
H3A C3 H3B . . 108.0 ?
C3 C4 C5 . . 110.63(17) ?
C3 C4 H4A . . 109.5 ?
C5 C4 H4A . . 109.5 ?
C3 C4 H4B . . 109.5 ?
C5 C4 H4B . . 109.5 ?
H4A C4 H4B . . 108.1 ?
C4 C5 C6 . . 113.65(17) ?
C4 C5 H5A . . 108.8 ?
C6 C5 H5A . . 108.8 ?
C4 C5 H5B . . 108.8 ?
C6 C5 H5B . . 108.8 ?
H5A C5 H5B . . 107.7 ?
C7 C6 C5 . . 112.93(14) ?
C7 C6 C1 . . 111.86(12) ?
C5 C6 C1 . . 110.59(13) ?
C7 C6 H6 . . 107.0 ?
C5 C6 H6 . . 107.0 ?
C1 C6 H6 . . 107.0 ?
C8 C7 C6 . . 111.63(15) ?
C8 C7 H7A . . 109.3 ?
C6 C7 H7A . . 109.3 ?
C8 C7 H7B . . 109.3 ?
C6 C7 H7B . . 109.3 ?
H7A C7 H7B . . 108.0 ?
C7 C8 C9 . . 111.16(14) ?
C7 C8 H8A . . 109.4 ?
C9 C8 H8A . . 109.4 ?
C7 C8 H8B . . 109.4 ?
C9 C8 H8B . . 109.4 ?
H8A C8 H8B . . 108.0 ?
C10 C9 C8 . . 111.22(15) ?
C10 C9 H9A . . 109.4 ?
C8 C9 H9A . . 109.4 ?
C10 C9 H9B . . 109.4 ?
C8 C9 H9B . . 109.4 ?
H9A C9 H9B . . 108.0 ?
C9 C10 C1 . . 113.02(14) ?
C9 C10 H10A . . 109.0 ?
C1 C10 H10A . . 109.0 ?
C9 C10 H10B . . 109.0 ?
C1 C10 H10B . . 109.0 ?
H10A C10 H10B . . 107.8 ?
C2B C1B C10B . . 113.0(8) ?
C2B C1B C6B . . 110.9(7) ?
C10B C1B C6B . . 108.8(7) ?
C2B C1B H1B . . 108.0 ?
C10B C1B H1B . . 108.0 ?
C6B C1B H1B . . 108.0 ?
C3B C2B C1B . . 109.6(8) ?
C3B C2B H2B1 . . 109.7 ?
C1B C2B H2B1 . . 109.7 ?
C3B C2B H2B2 . . 109.7 ?
C1B C2B H2B2 . . 109.7 ?
H2B1 C2B H2B2 . . 108.2 ?
C2B C3B C4B . . 111.0(10) ?
C2B C3B H3B1 . . 109.4 ?
C4B C3B H3B1 . . 109.4 ?
C2B C3B H3B2 . . 109.4 ?
C4B C3B H3B2 . . 109.4 ?
H3B1 C3B H3B2 . . 108.0 ?
C5B C4B C3B . . 109.4(9) ?
C5B C4B H4B1 . . 109.8 ?
C3B C4B H4B1 . . 109.8 ?
C5B C4B H4B2 . . 109.8 ?
C3B C4B H4B2 . . 109.8 ?
H4B1 C4B H4B2 . . 108.2 ?
C4B C5B C6B . . 113.6(9) ?
C4B C5B H5B1 . . 108.9 ?
C6B C5B H5B1 . . 108.9 ?
C4B C5B H5B2 . . 108.9 ?
C6B C5B H5B2 . . 108.9 ?
H5B1 C5B H5B2 . . 107.7 ?
C7B C6B C5B . . 112.4(8) ?
C7B C6B C1B . . 110.6(7) ?
C5B C6B C1B . . 109.5(7) ?
C7B C6B H6B . . 108.0 ?
C5B C6B H6B . . 108.0 ?
C1B C6B H6B . . 108.0 ?
C6B C7B C8B . . 111.7(7) ?
C6B C7B H7B1 . . 109.3 ?
C8B C7B H7B1 . . 109.3 ?
C6B C7B H7B2 . . 109.3 ?
C8B C7B H7B2 . . 109.3 ?
H7B1 C7B H7B2 . . 107.9 ?
C7B C8B C9B . . 111.1(8) ?
C7B C8B H8B1 . . 109.4 ?
C9B C8B H8B1 . . 109.4 ?
C7B C8B H8B2 . . 109.4 ?
C9B C8B H8B2 . . 109.4 ?
H8B1 C8B H8B2 . . 108.0 ?
C10B C9B C8B . . 108.4(8) ?
C10B C9B H9B1 . . 110.0 ?
C8B C9B H9B1 . . 110.0 ?
C10B C9B H9B2 . . 110.0 ?
C8B C9B H9B2 . . 110.0 ?
H9B1 C9B H9B2 . . 108.4 ?
C9B C10B C1B . . 115.3(8) ?
C9B C10B H10C . . 108.4 ?
C1B C10B H10C . . 108.4 ?
C9B C10B H10D . . 108.4 ?
C1B C10B H10D . . 108.4 ?
H10C C10B H10D . . 107.5 ?

loop_
_geom_bond_atom_site_label_1
_geom_bond_atom_site_label_2
_geom_bond_site_symmetry_2
_geom_bond_distance
_geom_bond_publ_flag
C1 C2 . 1.523(2) ?
C1 C10 . 1.525(3) ?
C1 C6 . 1.5390(19) ?
C1 H1 . 1.0 ?
C2 C3 . 1.527(3) ?
C2 H2A . 0.99 ?
C2 H2B . 0.99 ?
C3 C4 . 1.521(3) ?
C3 H3A . 0.99 ?
C3 H3B . 0.99 ?
C4 C5 . 1.522(3) ?
C4 H4A . 0.99 ?
C4 H4B . 0.99 ?
C5 C6 . 1.528(2) ?
C5 H5A . 0.99 ?
C5 H5B . 0.99 ?
C6 C7 . 1.524(2) ?
C6 H6 . 1.0 ?
C7 C8 . 1.521(3) ?
C7 H7A . 0.99 ?
C7 H7B . 0.99 ?
C8 C9 . 1.524(2) ?
C8 H8A . 0.99 ?
C8 H8B . 0.99 ?
C9 C10 . 1.522(2) ?
C9 H9A . 0.99 ?
C9 H9B . 0.99 ?
C10 H10A . 0.99 ?
C10 H10B . 0.99 ?
C1B C2B . 1.509(11) ?
C1B C10B . 1.520(11) ?
C1B C6B . 1.548(9) ?
C1B H1B . 1.0 ?
C2B C3B . 1.484(13) ?
C2B H2B1 . 0.99 ?
C2B H2B2 . 0.99 ?
C3B C4B . 1.532(13) ?
C3B H3B1 . 0.99 ?
C3B H3B2 . 0.99 ?
C4B C5B . 1.492(12) ?
C4B H4B1 . 0.99 ?
C4B H4B2 . 0.99 ?
C5B C6B . 1.536(11) ?
C5B H5B1 . 0.99 ?
C5B H5B2 . 0.99 ?
C6B C7B . 1.499(11) ?
C6B H6B . 1.0 ?
C7B C8B . 1.521(11) ?
C7B H7B1 . 0.99 ?
C7B H7B2 . 0.99 ?
C8B C9B . 1.526(12) ?
C8B H8B1 . 0.99 ?
C8B H8B2 . 0.99 ?
C9B C10B . 1.513(12) ?
C9B H9B1 . 0.99 ?
C9B H9B2 . 0.99 ?
C10B H10C . 0.99 ?
C10B H10D . 0.99 ?

loop_
_geom_torsion_atom_site_label_1
_geom_torsion_atom_site_label_2
_geom_torsion_atom_site_label_3
_geom_torsion_atom_site_label_4
_geom_torsion_site_symmetry_1
_geom_torsion_site_symmetry_2
_geom_torsion_site_symmetry_3
_geom_torsion_site_symmetry_4
_geom_torsion
_geom_torsion_publ_flag
C10 C1 C2 C3 . . . . -179.09(15) ?
C6 C1 C2 C3 . . . . 55.30(18) ?
C1 C2 C3 C4 . . . . -56.5(3) ?
C2 C3 C4 C5 . . . . 54.9(3) ?
C3 C4 C5 C6 . . . . -54.3(3) ?
C4 C5 C6 C7 . . . . -73.2(2) ?
C4 C5 C6 C1 . . . . 53.0(2) ?
C2 C1 C6 C7 . . . . 74.09(17) ?
C10 C1 C6 C7 . . . . -52.99(16) ?
C2 C1 C6 C5 . . . . -52.72(18) ?
C10 C1 C6 C5 . . . . -179.80(14) ?
C5 C6 C7 C8 . . . . -179.34(14) ?
C1 C6 C7 C8 . . . . 55.12(18) ?
C6 C7 C8 C9 . . . . -55.8(2) ?
C7 C8 C9 C10 . . . . 55.0(3) ?
C8 C9 C10 C1 . . . . -54.4(3) ?
C2 C1 C10 C9 . . . . -73.1(2) ?
C6 C1 C10 C9 . . . . 53.0(2) ?
C10B C1B C2B C3B . . . . -178.1(9) ?
C6B C1B C2B C3B . . . . 59.5(10) ?
C1B C2B C3B C4B . . . . -61.8(11) ?
C2B C3B C4B C5B . . . . 58.8(13) ?
C3B C4B C5B C6B . . . . -54.5(13) ?
C4B C5B C6B C7B . . . . -70.9(11) ?
C4B C5B C6B C1B . . . . 52.5(11) ?
C2B C1B C6B C7B . . . . 70.7(9) ?
C10B C1B C6B C7B . . . . -54.2(9) ?
C2B C1B C6B C5B . . . . -53.8(9) ?
C10B C1B C6B C5B . . . . -178.7(8) ?
C5B C6B C7B C8B . . . . -179.2(8) ?
C1B C6B C7B C8B . . . . 58.0(10) ?
C6B C7B C8B C9B . . . . -59.0(12) ?
C7B C8B C9B C10B . . . . 55.1(12) ?
C8B C9B C10B C1B . . . . -55.4(13) ?
C2B C1B C10B C9B . . . . -68.8(12) ?
C6B C1B C10B C9B . . . . 54.9(11) ?
